data_7051006
loop_
_publ_author_name
'Ewa Krawczyk'
'Krzysztof Owsianik'
'Aleksandra Skowro\'nska'
'Micha\/l Wieczorek'
'Wies\/law Majzner'

_publ_section_title
;
 An expedient, stereoselective synthesis of highly functionalized
 cyclic compounds
;
_journal_issue 12
_journal_name_full 'New J. Chem.'
_journal_page_first 1753
_journal_page_last 1767
_journal_paper_doi 10.1039/b207700k
_journal_volume 26
_journal_year 2002
_chemical_formula_moiety 'C20 H31 O7 P S'
_chemical_formula_sum 'C20 H31 O7 P S'
_chemical_formula_weight 446.48
_chemical_name_common sulphoxide
_chemical_name_systematic
;
Ethyl 2-[(diethoxyphosphoryl)oxy]-5-phenyl-1-
(methylsylfinyl)cyclohexanecarboxylate
;
_space_group_IT_number 14
_symmetry_cell_setting monoclinic
_symmetry_space_group_name_Hall '-P 2yn'
_symmetry_space_group_name_H-M 'P 1 21/n 1'
_atom_sites_solution_hydrogens geom
_atom_sites_solution_primary direct
_atom_sites_solution_secondary difmap
_audit_creation_method SHELXL
_cell_angle_alpha 90.00
_cell_angle_beta 103.02(3)
_cell_angle_gamma 90.00
_cell_formula_units_Z 4
_cell_length_a 13.705(3)
_cell_length_b 11.378(2)
_cell_length_c 15.252(3)
_cell_measurement_reflns_used 25
_cell_measurement_temperature 293(2)
_cell_measurement_theta_max 27.55
_cell_measurement_theta_min 20.38
_cell_volume 2317.2(8)
_computing_cell_refinement
;
Enraf--Nonius CAD-4 (Schagen, Straver, van Meurs & Williams, 1989)
;
_computing_data_collection
;
Enraf--Nonius CAD-4 (Schagen, Straver, van Meurs & Williams, 1989)
;
_computing_data_reduction
;
Enraf--Nonius SDP (Frenz, 1986; North, Phillips & Mathews, 1968)
;
_computing_molecular_graphics
;
SHELXTL-Plus - XP (Sheldrick, 1991)
;
_computing_publication_material
;
CSU (Vickovic, 1988)
;
_computing_structure_refinement
;
SHELXL-93 (Sheldrick, 1993)
;
_computing_structure_solution
;
SHELXS-86 (Sheldrick, 1990)
;
_diffrn_ambient_temperature 293(2)
_diffrn_measurement_device 'Enraf-Nonius CAD-4'
_diffrn_measurement_method '\w/2\q scans'
_diffrn_radiation_monochromator graphite
_diffrn_radiation_source 'fine-focus sealed tube'
_diffrn_radiation_type CuK\a
_diffrn_radiation_wavelength 1.54178
_diffrn_reflns_av_R_equivalents 0.0384
_diffrn_reflns_av_sigmaI/netI 0.0329
_diffrn_reflns_limit_h_max 17
_diffrn_reflns_limit_h_min -16
_diffrn_reflns_limit_k_max 14
_diffrn_reflns_limit_k_min -13
_diffrn_reflns_limit_l_max 0
_diffrn_reflns_limit_l_min -19
_diffrn_reflns_number 9532
_diffrn_reflns_theta_max 74.82
_diffrn_reflns_theta_min 3.92
_diffrn_standards_decay_% 27.9
_diffrn_standards_interval_time 60
_diffrn_standards_number 3
_exptl_absorpt_coefficient_mu 2.209
_exptl_absorpt_correction_T_max 0.9993
_exptl_absorpt_correction_T_min 0.9049
_exptl_absorpt_correction_type empirical
_exptl_absorpt_process_details
;
(\y scans; North, Phillips, Mathews, 1968; Frenz, 1986)
;
_exptl_crystal_colour colourless
_exptl_crystal_density_diffrn 1.280
_exptl_crystal_description 'monoclinic prism'
_exptl_crystal_F_000 952
_exptl_crystal_size_max 0.40
_exptl_crystal_size_mid 0.24
_exptl_crystal_size_min 0.20
_refine_diff_density_max 0.518
_refine_diff_density_min -0.345
_refine_diff_density_rms 0.054
_refine_ls_extinction_coef 0.0017(3)
_refine_ls_extinction_expression Fc^*^=kFc[1+0.001xFc^2^\l^3^/sin(2\q)]^-1/4^
_refine_ls_extinction_method SHELXL
_refine_ls_goodness_of_fit_all 1.044
_refine_ls_goodness_of_fit_ref 1.073
_refine_ls_hydrogen_treatment constr
_refine_ls_matrix_type full
_refine_ls_number_parameters 267
_refine_ls_number_reflns 4577
_refine_ls_number_restraints 0
_refine_ls_restrained_S_all 1.047
_refine_ls_restrained_S_obs 1.073
_refine_ls_R_factor_all 0.0635
_refine_ls_R_factor_gt 0.0570
_refine_ls_shift/esd_mean 0.000
_refine_ls_shift/su_max -0.001
_refine_ls_structure_factor_coef Fsqd
_refine_ls_weighting_details 'w=1/[\s^2^(Fo^2^)+(0.1030P)^2^+0.5780P] where P=(Fo^2^+2Fc^2^)/3'
_refine_ls_weighting_scheme calc
_refine_ls_wR_factor_all 0.1734
_refine_ls_wR_factor_ref 0.1641
_reflns_number_gt 4089
_reflns_number_total 4757
_reflns_threshold_expression >2sigma(I)
_cod_data_source_file b207700k.txt
_cod_data_source_block Compound28d
_cod_depositor_comments
;
The following automatic conversions were performed:
data name '_geom_bond_atom_site_label_D' replaced with
'_geom_hbond_atom_site_label_D' as specified in the replacement file
'/home/antanas/src/cod-tools/trunk/data/replacement-values/replacement_tags.lst'.

data
name '_geom_bond_atom_site_label_H' replaced with
'_geom_hbond_atom_site_label_H' as specified in the replacement file
'/home/antanas/src/cod-tools/trunk/data/replacement-values/replacement_tags.lst'.

data
name '_geom_contact_atom_site_label_a' replaced with
'_geom_hbond_atom_site_label_A' as specified in the replacement file
'/home/antanas/src/cod-tools/trunk/data/replacement-values/replacement_tags.lst'.

data
name '_geom_bond_distance_DH' replaced with '_geom_hbond_distance_DH'
as specified in the replacement file
'/home/antanas/src/cod-tools/trunk/data/replacement-values/replacement_tags.lst'.

data
name '_geom_contact_distance_HA' replaced with
'_geom_hbond_distance_HA' as specified in the replacement file
'/home/antanas/src/cod-tools/trunk/data/replacement-values/replacement_tags.lst'.

data
name '_geom_contact_distance_DA' replaced with
'_geom_hbond_distance_DA' as specified in the replacement file
'/home/antanas/src/cod-tools/trunk/data/replacement-values/replacement_tags.lst'.

data
name '_geom_angle_DHA' replaced with '_geom_hbond_angle_DHA' as
specified in the replacement file
'/home/antanas/src/cod-tools/trunk/data/replacement-values/replacement_tags.lst'.

data
name '_geom_contact_site_symmetry_A' replaced with
'_geom_hbond_site_symmetry_A' as specified in the replacement file
'/home/antanas/src/cod-tools/trunk/data/replacement-values/replacement_tags.lst'.

Automatic conversion script
Id: cif_correct_tags 5005 2017-03-03 11:38:54Z antanas 
;
_cod_original_sg_symbol_H-M 'P 21/n'
_cod_database_code 7051006

loop_
_symmetry_equiv_pos_as_xyz
'x, y, z'
'-x+1/2, y+1/2, -z+1/2'
'-x, -y, -z'
'x-1/2, -y-1/2, z-1/2'

loop_
_atom_site_aniso_label
_atom_site_aniso_U_11
_atom_site_aniso_U_22
_atom_site_aniso_U_33
_atom_site_aniso_U_23
_atom_site_aniso_U_13
_atom_site_aniso_U_12
P1 0.0467(3) 0.0637(4) 0.0795(4) 0.0028(3) -0.0013(3) 0.0009(2)
S1 0.0628(3) 0.0468(3) 0.0605(3) 0.0025(2) 0.0080(2) -0.0010(2)
C1 0.0440(9) 0.0475(10) 0.0501(9) -0.0012(7) 0.0075(7) -0.0007(7)
C2 0.0487(10) 0.0523(11) 0.0560(10) 0.0048(8) 0.0050(8) -0.0040(8)
C3 0.0634(13) 0.080(2) 0.0526(11) -0.0075(10) 0.0040(9) -0.0074(11)
C4 0.0734(15) 0.094(2) 0.0523(11) -0.0046(12) 0.0153(10) -0.0063(13)
C5 0.0612(12) 0.0629(13) 0.0601(11) -0.0019(10) 0.0204(9) 0.0011(10)
C6 0.0458(9) 0.0537(11) 0.0564(10) 0.0018(9) 0.0107(8) -0.0026(8)
O10 0.0603(9) 0.0677(10) 0.0883(11) -0.0176(9) 0.0152(8) 0.0091(8)
O11 0.0719(10) 0.0675(10) 0.0559(8) -0.0160(7) 0.0040(7) 0.0039(7)
C11 0.0504(10) 0.0465(10) 0.0587(11) -0.0039(8) 0.0135(8) -0.0054(8)
C12 0.112(2) 0.072(2) 0.0579(13) -0.0187(12) 0.0142(13) -0.0007(15)
C13 0.174(4) 0.099(3) 0.074(2) 0.006(2) 0.043(2) 0.024(2)
O20 0.0454(7) 0.0580(8) 0.0660(8) 0.0058(7) 0.0038(6) -0.0038(6)
C50 0.0621(13) 0.0751(15) 0.0616(12) 0.0006(11) 0.0230(10) 0.0024(10)
C51 0.0691(15) 0.087(2) 0.087(2) 0.0089(14) 0.0271(13) 0.0127(13)
C52 0.065(2) 0.113(3) 0.100(2) 0.008(2) 0.0252(14) 0.018(2)
C53 0.069(2) 0.127(3) 0.083(2) 0.012(2) 0.0321(14) 0.002(2)
C54 0.081(2) 0.116(3) 0.118(2) 0.031(2) 0.039(2) -0.005(2)
C55 0.071(2) 0.093(2) 0.107(2) 0.029(2) 0.0343(15) 0.0076(14)
O2 0.0740(12) 0.0918(15) 0.1007(14) 0.0238(11) -0.0094(10) 0.0052(10)
O3 0.0578(10) 0.0843(13) 0.125(2) -0.0164(13) 0.0008(10) -0.0121(9)
C31 0.121(3) 0.108(3) 0.114(3) -0.035(2) 0.030(2) -0.034(2)
C32 0.186(5) 0.103(3) 0.127(3) -0.032(3) 0.046(3) -0.058(3)
O4 0.0720(11) 0.0870(14) 0.108(2) -0.0093(11) 0.0143(11) 0.0059(9)
C41 0.108(3) 0.111(3) 0.121(3) -0.002(2) 0.051(2) -0.006(2)
C42 0.200(5) 0.147(5) 0.141(4) -0.022(3) 0.080(4) 0.011(4)
O1 0.0772(11) 0.0815(12) 0.0746(11) 0.0186(9) 0.0256(9) -0.0062(9)
C10 0.0714(14) 0.0657(15) 0.0769(15) 0.0102(12) 0.0080(11) 0.0171(11)

loop_
_atom_site_label
_atom_site_type_symbol
_atom_site_fract_x
_atom_site_fract_y
_atom_site_fract_z
_atom_site_U_iso_or_equiv
_atom_site_thermal_displace_type
_atom_site_occupancy
_atom_site_calc_flag
_atom_site_refinement_flags
_atom_site_disorder_group
P1 P 1.02200(4) -0.04014(6) 0.31745(4) 0.0657(2) Uani 1 d . .
S1 S 0.73854(4) 0.11800(4) 0.17118(4) 0.0576(2) Uani 1 d . .
C1 C 0.73983(14) -0.0367(2) 0.21759(13) 0.0477(4) Uani 1 d . .
C2 C 0.82642(15) -0.0414(2) 0.30112(14) 0.0534(5) Uani 1 d . .
H21 H 0.84058(15) -0.1238(2) 0.31803(14) 0.071 Uiso 1 calc R .
C3 C 0.8056(2) 0.0244(2) 0.38136(15) 0.0669(6) Uani 1 d . .
H31 H 0.8001(2) 0.1077(2) 0.36781(15) 0.089 Uiso 1 calc R .
H32 H 0.8612(2) 0.0133(2) 0.43271(15) 0.089 Uiso 1 calc R .
C4 C 0.7093(2) -0.0181(3) 0.4052(2) 0.0731(7) Uani 1 d . .
H41 H 0.7158(2) -0.1004(3) 0.4220(2) 0.097 Uiso 1 calc R .
H42 H 0.6974(2) 0.0262(3) 0.4561(2) 0.097 Uiso 1 calc R .
C5 C 0.6216(2) -0.0021(2) 0.32483(15) 0.0603(5) Uani 1 d . .
H51 H 0.6180(2) 0.0813(2) 0.30849(15) 0.080 Uiso 1 calc R .
C6 C 0.64234(14) -0.0719(2) 0.24478(13) 0.0521(4) Uani 1 d . .
H61 H 0.58670(14) -0.0607(2) 0.19348(13) 0.069 Uiso 1 calc R .
H62 H 0.64550(14) -0.1548(2) 0.25982(13) 0.069 Uiso 1 calc R .
O10 O 0.83063(12) -0.1827(2) 0.15350(12) 0.0723(5) Uani 1 d . .
O11 O 0.68291(13) -0.11892(15) 0.07354(11) 0.0668(4) Uani 1 d . .
C11 C 0.75882(15) -0.1201(2) 0.14493(14) 0.0517(4) Uani 1 d . .
C12 C 0.6924(3) -0.1883(3) -0.0044(2) 0.0815(8) Uani 1 d . .
H122 H 0.7542(3) -0.2332(3) 0.0097(2) 0.108 Uiso 1 calc R .
H121 H 0.6370(3) -0.2431(3) -0.0200(2) 0.108 Uiso 1 calc R .
C13 C 0.6926(4) -0.1113(3) -0.0790(2) 0.1130(13) Uani 1 d . .
H133 H 0.6362(13) -0.0592(19) -0.0870(13) 0.150 Uiso 1 calc R .
H131 H 0.6885(24) -0.1570(4) -0.1326(5) 0.150 Uiso 1 calc R .
H132 H 0.7534(11) -0.0661(19) -0.0671(9) 0.150 Uiso 1 calc R .
O20 O 0.91432(10) 0.00974(14) 0.27761(10) 0.0578(4) Uani 1 d . .
C50 C 0.5210(2) -0.0378(2) 0.3416(2) 0.0648(6) Uani 1 d . .
C51 C 0.4399(2) 0.0377(3) 0.3182(2) 0.0795(7) Uani 1 d . .
H511 H 0.4489(2) 0.1115(3) 0.2951(2) 0.106 Uiso 1 calc R .
C52 C 0.3456(2) 0.0052(3) 0.3287(2) 0.0917(9) Uani 1 d . .
H521 H 0.2920(2) 0.0569(3) 0.3120(2) 0.122 Uiso 1 calc R .
C53 C 0.3310(2) -0.1024(4) 0.3633(2) 0.0908(9) Uani 1 d . .
H531 H 0.2683(2) -0.1233(4) 0.3719(2) 0.121 Uiso 1 calc R .
C54 C 0.4098(2) -0.1794(4) 0.3853(3) 0.1023(11) Uani 1 d . .
H541 H 0.3998(2) -0.2536(4) 0.4073(3) 0.136 Uiso 1 calc R .
C55 C 0.5045(2) -0.1472(3) 0.3749(2) 0.0880(9) Uani 1 d . .
H551 H 0.5574(2) -0.1999(3) 0.3906(2) 0.117 Uiso 1 calc R .
O2 O 1.0285(2) -0.1153(2) 0.3962(2) 0.0934(7) Uani 1 d . .
O3 O 1.08716(14) 0.0724(2) 0.3305(2) 0.0923(6) Uani 1 d . .
C31 C 1.0665(3) 0.1723(4) 0.3820(3) 0.1138(13) Uani 1 d . .
H311 H 0.9996(3) 0.2015(4) 0.3566(3) 0.151 Uiso 1 calc R .
H312 H 1.0695(3) 0.1485(4) 0.4436(3) 0.151 Uiso 1 calc R .
C32 C 1.1388(4) 0.2642(4) 0.3806(3) 0.137(2) Uani 1 d . .
H321 H 1.1156(13) 0.3362(8) 0.4017(23) 0.182 Uiso 1 calc R .
H322 H 1.1470(21) 0.2748(23) 0.3203(5) 0.182 Uiso 1 calc R .
H323 H 1.2019(8) 0.2428(15) 0.4191(20) 0.182 Uiso 1 calc R .
O4 O 1.0559(2) -0.1077(2) 0.2415(2) 0.0898(6) Uani 1 d . .
C41 C 1.0512(3) -0.0510(4) 0.1543(3) 0.1093(12) Uani 1 d . .
H412 H 0.9848(3) -0.0188(4) 0.1313(3) 0.145 Uiso 1 calc R .
H411 H 1.0993(3) 0.0127(4) 0.1611(3) 0.145 Uiso 1 calc R .
C42 C 1.0737(5) -0.1380(5) 0.0921(4) 0.156(2) Uani 1 d . .
H423 H 1.1373(16) -0.1737(28) 0.1173(14) 0.208 Uiso 1 calc R .
H421 H 1.0761(33) -0.1006(9) 0.0362(11) 0.208 Uiso 1 calc R .
H422 H 1.0225(18) -0.1973(21) 0.0816(23) 0.208 Uiso 1 calc R .
O1 O 0.79723(14) 0.1157(2) 0.10026(12) 0.0764(5) Uani 1 d . .
C10 C 0.6100(2) 0.1320(2) 0.1121(2) 0.0727(6) Uani 1 d . .
H103 H 0.6014(4) 0.2039(9) 0.0783(11) 0.097 Uiso 1 calc R .
H101 H 0.5679(2) 0.1328(18) 0.1545(2) 0.097 Uiso 1 calc R .
H102 H 0.5921(5) 0.0667(9) 0.0718(10) 0.097 Uiso 1 calc R .

loop_
_atom_type_symbol
_atom_type_description
_atom_type_scat_dispersion_real
_atom_type_scat_dispersion_imag
_atom_type_scat_source
C C 0.0181 0.0091 'International Tables Vol C Tables 4.2.6.8 and 6.1.1.4'
H H 0.0000 0.0000 'International Tables Vol C Tables 4.2.6.8 and 6.1.1.4'
O O 0.0492 0.0322 'International Tables Vol C Tables 4.2.6.8 and 6.1.1.4'
P P 0.2955 0.4335 'International Tables Vol C Tables 4.2.6.8 and 6.1.1.4'
S S 0.3331 0.5567 'International Tables Vol C Tables 4.2.6.8 and 6.1.1.4'

loop_
_geom_angle_atom_site_label_1
_geom_angle_atom_site_label_2
_geom_angle_atom_site_label_3
_geom_angle
_geom_angle_site_symmetry_1
_geom_angle_site_symmetry_3
_geom_angle_publ_flag
O2 P1 O3 116.85(13) . . yes
O2 P1 O4 110.62(14) . . yes
O3 P1 O4 104.23(13) . . yes
O2 P1 O20 114.05(11) . . yes
O3 P1 O20 102.44(10) . . yes
O4 P1 O20 107.74(11) . . yes
C2 O20 P1 121.24(13) . . yes
C1 S1 O1 107.12(10) . . yes
C1 S1 C10 101.26(11) . . yes
O1 S1 C10 105.47(12) . . yes
C11 C1 S1 107.17(13) . . yes
C2 C1 S1 106.43(13) . . yes
C6 C1 S1 113.97(13) . . yes
C11 C1 C2 110.8(2) . . yes
C11 C1 C6 109.6(2) . . yes
C6 C1 C2 108.9(2) . . yes
O20 C2 C1 108.1(2) . . yes
O20 C2 C3 108.6(2) . . yes
C1 C2 C3 113.7(2) . . yes
C2 C3 C4 111.5(2) . . yes
C3 C4 C5 109.8(2) . . yes
C4 C5 C6 109.0(2) . . yes
C5 C6 C1 114.0(2) . . yes
C11 O11 C12 117.8(2) . . yes
O10 C11 O11 124.7(2) . . yes
O10 C11 C1 124.1(2) . . yes
O11 C11 C1 111.1(2) . . yes
C13 C12 O11 109.3(2) . . yes
C31 O3 P1 122.9(2) . . yes
O3 C31 C32 110.1(3) . . yes
C41 O4 P1 120.1(2) . . yes
O4 C41 C42 108.7(4) . . yes
C50 C5 C4 114.6(2) . . yes
C50 C5 C6 109.5(2) . . yes
C5 C50 C51 119.9(2) . . no
C50 C51 C52 121.2(3) . . no
C51 C52 C53 120.3(3) . . no
C52 C53 C54 119.5(3) . . no
C53 C54 C55 120.4(3) . . no
C54 C55 C50 120.9(3) . . no
C55 C50 C51 117.7(2) . . no
C55 C50 C5 122.3(2) . . no
O20 C2 H21 108.80(10) . . no
C3 C2 H21 108.80(13) . . no
C1 C2 H21 108.80(10) . . no
C2 C3 H31 109.32(13) . . no
C4 C3 H31 109.3(2) . . no
C2 C3 H32 109.32(12) . . no
C4 C3 H32 109.32(13) . . no
H31 C3 H32 108.0 . . no
C5 C4 H41 109.71(15) . . no
C3 C4 H41 109.7(2) . . no
C5 C4 H42 109.71(13) . . no
C3 C4 H42 109.71(14) . . no
H41 C4 H42 108.2 . . no
C50 C5 H51 107.86(14) . . no
C4 C5 H51 107.9(2) . . no
C6 C5 H51 107.86(12) . . no
C5 C6 H61 108.74(11) . . no
C1 C6 H61 108.74(10) . . no
C5 C6 H62 108.74(12) . . no
C1 C6 H62 108.74(11) . . no
H61 C6 H62 107.6 . . no
C13 C12 H122 109.8(2) . . no
O11 C12 H122 109.81(14) . . no
C13 C12 H121 109.8(2) . . no
O11 C12 H121 109.81(15) . . no
H122 C12 H121 108.3 . . no
C12 C13 H133 109.5(2) . . no
C12 C13 H131 109.5(2) . . no
H133 C13 H131 109.5 . . no
C12 C13 H132 109.5(2) . . no
H133 C13 H132 109.5 . . no
H131 C13 H132 109.5 . . no
C50 C51 H511 119.4(2) . . no
C52 C51 H511 119.4(2) . . no
C53 C52 H521 119.9(2) . . no
C51 C52 H521 119.9(2) . . no
C52 C53 H531 120.3(2) . . no
C54 C53 H531 120.3(2) . . no
C53 C54 H541 119.8(2) . . no
C55 C54 H541 119.8(2) . . no
C50 C55 H551 119.6(2) . . no
C54 C55 H551 119.6(2) . . no
C32 C31 H311 109.6(3) . . no
O3 C31 H311 109.6(2) . . no
C32 C31 H312 109.6(3) . . no
O3 C31 H312 109.6(2) . . no
H311 C31 H312 108.2 . . no
C31 C32 H321 109.5(3) . . no
C31 C32 H322 109.5(2) . . no
H321 C32 H322 109.5 . . no
C31 C32 H323 109.5(3) . . no
H321 C32 H323 109.5 . . no
H322 C32 H323 109.5 . . no
C42 C41 H412 110.0(3) . . no
O4 C41 H412 110.0(2) . . no
C42 C41 H411 110.0(3) . . no
O4 C41 H411 110.0(2) . . no
H412 C41 H411 108.3 . . no
C41 C42 H423 109.5(3) . . no
C41 C42 H421 109.5(3) . . no
H423 C42 H421 109.5 . . no
C41 C42 H422 109.5(3) . . no
H423 C42 H422 109.5 . . no
H421 C42 H422 109.5 . . no
S1 C10 H103 109.47(9) . . no
S1 C10 H101 109.47(10) . . no
H103 C10 H101 109.5 . . no
S1 C10 H102 109.47(9) . . no
H103 C10 H102 109.5 . . no
H101 C10 H102 109.5 . . no

loop_
_geom_bond_atom_site_label_1
_geom_bond_atom_site_label_2
_geom_bond_distance
_geom_bond_site_symmetry_2
_geom_bond_publ_flag
P1 O2 1.460(2) . yes
P1 O3 1.548(2) . yes
P1 O4 1.547(2) . yes
P1 O20 1.570(2) . yes
S1 O1 1.486(2) . yes
S1 C10 1.796(3) . yes
S1 C1 1.896(2) . yes
C1 C2 1.534(3) . yes
C2 C3 1.516(3) . yes
C3 C4 1.524(3) . yes
C4 C5 1.522(3) . yes
C5 C6 1.535(3) . yes
C6 C1 1.538(3) . yes
C1 C11 1.525(3) . yes
C2 O20 1.454(2) . yes
C5 C50 1.515(3) . yes
C11 O10 1.198(3) . yes
C11 O11 1.326(3) . yes
O11 C12 1.458(3) . yes
C12 C13 1.437(4) . yes
O3 C31 1.445(4) . yes
C31 C32 1.444(5) . yes
O4 C41 1.466(4) . yes
C41 C42 1.451(6) . yes
C50 C51 1.386(4) . no
C51 C52 1.388(4) . no
C52 C53 1.366(5) . no
C53 C54 1.372(5) . no
C54 C55 1.392(4) . no
C55 C50 1.381(4) . no
C2 H21 0.98 . no
C3 H31 0.97 . no
C3 H32 0.97 . no
C4 H41 0.97 . no
C4 H42 0.97 . no
C5 H51 0.98 . no
C6 H61 0.97 . no
C6 H62 0.97 . no
C12 H122 0.97 . no
C12 H121 0.97 . no
C13 H133 0.96 . no
C13 H131 0.96 . no
C13 H132 0.96 . no
C51 H511 0.93 . no
C52 H521 0.93 . no
C53 H531 0.93 . no
C54 H541 0.93 . no
C55 H551 0.93 . no
C31 H311 0.97 . no
C31 H312 0.97 . no
C32 H321 0.96 . no
C32 H322 0.96 . no
C32 H323 0.96 . no
C41 H412 0.97 . no
C41 H411 0.97 . no
C42 H423 0.96 . no
C42 H421 0.96 . no
C42 H422 0.96 . no
C10 H103 0.96 . no
C10 H101 0.96 . no
C10 H102 0.96 . no

loop_
_geom_hbond_atom_site_label_D
_geom_hbond_atom_site_label_H
_geom_hbond_atom_site_label_A
_geom_hbond_distance_DH
_geom_hbond_distance_HA
_geom_hbond_distance_DA
_geom_hbond_angle_DHA
_geom_hbond_site_symmetry_A
C2 H21 O10 0.980 2.571 2.778(3) 91.7 .
C2 H21 O2 0.980 2.585 2.945(4) 101.8 .
C6 H61 O11 0.970 2.572 2.842(2) 96.0 .
C6 H61 C10 0.970 2.575 3.045(3) 109.9 .
C12 H122 O10 0.970 2.281 2.709(3) 105.6 .
C12 H121 O2 0.969 2.363 3.286(4) 159.0 4_555
C31 H311 O20 0.970 2.636 2.969(4) 100.4 .
C41 H412 O20 0.970 2.644 3.020(5) 103.4 .
C41 H411 O3 0.969 2.712 2.973(5) 95.9 .
C10 H102 O11 0.960 2.448 3.124(3) 127.2 .

loop_
_geom_torsion_atom_site_label_1
_geom_torsion_atom_site_label_2
_geom_torsion_atom_site_label_3
_geom_torsion_atom_site_label_4
_geom_torsion
_geom_torsion_site_symmetry_1
_geom_torsion_site_symmetry_2
_geom_torsion_site_symmetry_3
_geom_torsion_site_symmetry_4
_geom_torsion_publ_flag
O2 P1 O20 C2 -16.6(2) . . . . yes
O3 P1 O20 C2 -143.8(2) . . . . yes
O4 P1 O20 C2 106.6(2) . . . . yes
P1 O20 C2 C1 -143.93(14) . . . . yes
P1 O20 C2 C3 92.3(2) . . . . yes
O1 S1 C1 C11 -23.8(2) . . . . yes
C10 S1 C1 C11 86.4(2) . . . . yes
O1 S1 C1 C2 94.77(15) . . . . yes
C10 S1 C1 C2 -155.0(2) . . . . yes
O1 S1 C1 C6 -145.21(15) . . . . yes
C10 S1 C1 C6 -35.0(2) . . . . yes
S1 C1 C2 O20 -47.7(2) . . . . yes
C11 C1 C2 O20 68.4(2) . . . . yes
C6 C1 C2 O20 -171.0(2) . . . . yes
S1 C1 C2 C3 72.9(2) . . . . yes
C11 C1 C2 C3 -170.9(2) . . . . yes
O20 C2 C3 C4 175.4(2) . . . . yes
C1 C2 C3 C4 55.1(3) . . . . yes
C2 C3 C4 C5 -58.5(3) . . . . yes
C3 C4 C5 C6 58.8(3) . . . . yes
C4 C5 C6 C1 -57.8(3) . . . . yes
C5 C6 C1 C2 52.4(2) . . . . yes
C6 C1 C2 C3 -50.4(2) . . . . yes
S1 C1 C6 C5 -66.2(2) . . . . yes
C11 C1 C6 C5 173.7(2) . . . . yes
C12 O11 C11 C1 176.1(2) . . . . yes
C12 O11 C11 O10 -7.5(3) . . . . yes
S1 C1 C11 O10 117.5(2) . . . . yes
C2 C1 C11 O10 1.8(3) . . . . yes
C6 C1 C11 O10 -118.4(2) . . . . yes
S1 C1 C11 O11 -66.0(2) . . . . yes
C2 C1 C11 O11 178.2(2) . . . . yes
C6 C1 C11 O11 58.1(2) . . . . yes
C11 O11 C12 C13 -115.6(3) . . . . yes
O20 P1 O3 C31 54.8(3) . . . . yes
O2 P1 O3 C31 -70.6(3) . . . . yes
O4 P1 O3 C31 167.0(3) . . . . yes
P1 O3 C31 C32 -178.9(3) . . . . yes
O20 P1 O4 C41 51.9(3) . . . . yes
O2 P1 O4 C41 177.2(2) . . . . yes
O3 P1 O4 C41 -56.4(3) . . . . yes
P1 O4 C41 C42 -172.2(3) . . . . yes
C50 C5 C4 C3 -178.1(2) . . . . yes
C50 C5 C6 C1 176.2(2) . . . . yes
C4 C5 C50 C51 130.9(3) . . . . yes
C6 C5 C50 C51 -106.4(3) . . . . yes
C4 C5 C50 C55 -53.1(4) . . . . no
C6 C5 C50 C55 69.6(3) . . . . no
C5 C50 C51 C52 176.8(3) . . . . no
C55 C50 C51 C52 0.6(5) . . . . no
C50 C51 C52 C53 0.6(5) . . . . no
C51 C52 C53 C54 -1.9(5) . . . . no
C52 C53 C54 C55 1.9(6) . . . . no
C53 C54 C55 C50 -0.6(6) . . . . no
C54 C55 C50 C51 -0.6(5) . . . . no
C54 C55 C50 C5 -176.7(3) . . . . no
